data_7008681
loop_
_publ_author_name
'Sylvestre, Isabelle'
'Wolowska, Joanna'
'Kilner, Colin A.'
'McInnes, Eric J. L.'
'Halcrow, Malcolm A.'

_publ_section_title
;
 Copper(II) complexes of thioether-substituted salcyen and salcyan
 derivatives and their silver(I) adducts.
;
_journal_issue 19
_journal_name_full 'Dalton transactions (Cambridge, England : 2003)'
_journal_page_first 3241
_journal_page_last 3249
_journal_paper_doi 10.1039/b505972k
_journal_year 2005
_chemical_formula_moiety 'C28 H36 Cu N2 O2, H2 O'
_chemical_formula_sum 'C28 H38 Cu N2 O3'
_chemical_formula_weight 514.14
_chemical_name_systematic
;
[N,N'-bis(2-hydroxy-5-tert-butylbenzylidene)-trans-
1,2-dicyclohexylamino]copper(II) hydrate
;
_space_group_IT_number 2
_symmetry_cell_setting triclinic
_symmetry_space_group_name_Hall '-P 1'
_symmetry_space_group_name_H-M 'P -1'
_atom_sites_solution_hydrogens geom
_atom_sites_solution_primary direct
_atom_sites_solution_secondary difmap
_audit_creation_method SHELXL-97
_cell_angle_alpha 91.5998(8)
_cell_angle_beta 98.6155(8)
_cell_angle_gamma 97.9804(6)
_cell_formula_units_Z 2
_cell_length_a 10.4650(1)
_cell_length_b 11.0662(2)
_cell_length_c 11.2949(2)
_cell_measurement_reflns_used 26629
_cell_measurement_temperature 150(2)
_cell_measurement_theta_max 27.43
_cell_measurement_theta_min 2.48
_cell_volume 1279.17(3)
_computing_cell_refinement 'DENZO-SMN (Otwinowski & Minor, 1997)'
_computing_data_collection 'COLLECT (Nonius, 1999)'
_computing_data_reduction 'DENZO-SMN (Otwinowski & Minor, 1997)'
_computing_molecular_graphics 'ORTEX (McArdle, 1995)'
_computing_publication_material 'local program'
_computing_structure_refinement 'SHELXL-97 (Sheldrick, 1997)'
_computing_structure_solution 'SHELXS-97 (Sheldrick, 1990)'
_diffrn_ambient_temperature 150(2)
_diffrn_detector_area_resol_mean 9.091
_diffrn_measured_fraction_theta_full 0.993
_diffrn_measured_fraction_theta_max 0.993
_diffrn_measurement_device_type 'Nonius KappaCCD area detector diffractometer'
_diffrn_measurement_method '\f and \w scans'
_diffrn_radiation_monochromator graphite
_diffrn_radiation_source 'fine-focus sealed tube'
_diffrn_radiation_type MoK\a
_diffrn_radiation_wavelength 0.71073
_diffrn_reflns_av_R_equivalents 0.1593
_diffrn_reflns_av_sigmaI/netI 0.0920
_diffrn_reflns_limit_h_max 13
_diffrn_reflns_limit_h_min -13
_diffrn_reflns_limit_k_max 14
_diffrn_reflns_limit_k_min -14
_diffrn_reflns_limit_l_max 14
_diffrn_reflns_limit_l_min -14
_diffrn_reflns_number 26629
_diffrn_reflns_theta_full 27.43
_diffrn_reflns_theta_max 27.43
_diffrn_reflns_theta_min 2.48
_exptl_absorpt_coefficient_mu 0.885
_exptl_absorpt_correction_T_max 0.864
_exptl_absorpt_correction_T_min 0.606
_exptl_absorpt_correction_type multi-scan
_exptl_absorpt_process_details
;
Using multiple and symmetry-related data measurements via the program SORTAV
See R.H. Blessing, Acta Cryst (1995), A51, 33-38
;
_exptl_crystal_colour 'Dark green'
_exptl_crystal_density_diffrn 1.335
_exptl_crystal_density_method 'not measured'
_exptl_crystal_description 'Rectangular prism'
_exptl_crystal_F_000 546
_exptl_crystal_size_max 0.63
_exptl_crystal_size_mid 0.26
_exptl_crystal_size_min 0.17
_refine_diff_density_max 0.909
_refine_diff_density_min -1.004
_refine_diff_density_rms 0.103
_refine_ls_extinction_method none
_refine_ls_goodness_of_fit_ref 1.049
_refine_ls_hydrogen_treatment mixed
_refine_ls_matrix_type full
_refine_ls_number_parameters 321
_refine_ls_number_reflns 5804
_refine_ls_number_restraints 3
_refine_ls_restrained_S_all 1.049
_refine_ls_R_factor_all 0.0604
_refine_ls_R_factor_gt 0.0549
_refine_ls_shift/su_max 0.001
_refine_ls_shift/su_mean 0.000
_refine_ls_structure_factor_coef Fsqd
_refine_ls_weighting_details 'calc w=1/[\s^2^(Fo^2^)+(0.0818P)^2^+0.2969P] where P=(Fo^2^+2Fc^2^)/3'
_refine_ls_weighting_scheme calc
_refine_ls_wR_factor_gt 0.1418
_refine_ls_wR_factor_ref 0.1472
_reflns_number_gt 5166
_reflns_number_total 5804
_reflns_threshold_expression >2sigma(I)
_cod_data_source_file b505972k.txt
_cod_data_source_block islh
_cod_depositor_comments
;
The following automatic conversions were performed:
'_symmetry_cell_setting' value 'Triclinic' changed to 'triclinic'
according to '/home/saulius/struct/CIF-dictionaries/cif_core.dic'
dictionary named 'cif_core.dic' version 2.4.1 from 2010-06-29.

Automatic conversion script
Id: cif_fix_enum 1527 2010-12-29 10:47:43Z saulius 
;
_cod_database_code 7008681

loop_
_symmetry_equiv_pos_as_xyz
'x, y, z'
'-x, -y, -z'

loop_
_atom_site_label
_atom_site_type_symbol
_atom_site_fract_x
_atom_site_fract_y
_atom_site_fract_z
_atom_site_U_iso_or_equiv
_atom_site_adp_type
_atom_site_occupancy
_atom_site_symmetry_multiplicity
_atom_site_calc_flag
_atom_site_refinement_flags
_atom_site_disorder_assembly
_atom_site_disorder_group
Cu1 Cu 0.26245(2) 0.48448(2) 0.01171(2) 0.02808(13) Uani 1 1 d . . .
H34A H 0.240(4) 0.190(4) 0.090(3) 0.086(11) Uiso 1 1 d D . .
H34B H 0.330(4) 0.218(3) 0.166(4) 0.086(11) Uiso 1 1 d D . .
C2 C 0.1784(2) 0.69159(19) -0.0993(2) 0.0296(4) Uani 1 1 d . . .
H2 H 0.1634 0.7298 -0.0223 0.036 Uiso 1 1 calc R . .
C3 C 0.1081(2) 0.7570(2) -0.2010(2) 0.0376(5) Uani 1 1 d . . .
H3A H 0.0138 0.7481 -0.1956 0.045 Uiso 1 1 calc R . .
H3B H 0.1183 0.7195 -0.2791 0.045 Uiso 1 1 calc R . .
C4 C 0.1647(2) 0.8924(2) -0.1933(3) 0.0427(6) Uani 1 1 d . . .
H4A H 0.1218 0.9329 -0.2623 0.051 Uiso 1 1 calc R . .
H4B H 0.1463 0.9314 -0.1189 0.051 Uiso 1 1 calc R . .
C5 C 0.3117(2) 0.9098(2) -0.1937(2) 0.0430(6) Uani 1 1 d . . .
H5A H 0.3459 0.9981 -0.1858 0.052 Uiso 1 1 calc R . .
H5B H 0.3295 0.8771 -0.2711 0.052 Uiso 1 1 calc R . .
C6 C 0.3826(2) 0.8447(2) -0.0908(2) 0.0373(5) Uani 1 1 d . . .
H6A H 0.4772 0.8545 -0.0954 0.045 Uiso 1 1 calc R . .
H6B H 0.3714 0.8819 -0.0129 0.045 Uiso 1 1 calc R . .
C7 C 0.3269(2) 0.7085(2) -0.0991(2) 0.0308(4) Uani 1 1 d . . .
H7 H 0.3441 0.6714 -0.1759 0.037 Uiso 1 1 calc R . .
N8 N 0.13721(17) 0.55895(16) -0.09633(17) 0.0287(4) Uani 1 1 d . . .
C9 C 0.0288(2) 0.50448(19) -0.15602(19) 0.0287(4) Uani 1 1 d . . .
H9 H -0.0254 0.5530 -0.2030 0.034 Uiso 1 1 calc R . .
C10 C -0.0163(2) 0.3749(2) -0.1566(2) 0.0285(4) Uani 1 1 d . . .
C11 C 0.0512(2) 0.2934(2) -0.08523(19) 0.0291(4) Uani 1 1 d . . .
C12 C -0.0021(2) 0.1689(2) -0.0981(2) 0.0305(4) Uani 1 1 d . . .
H12 H 0.0398 0.1121 -0.0504 0.037 Uiso 1 1 calc R . .
C13 C -0.1141(2) 0.1270(2) -0.1784(2) 0.0303(4) Uani 1 1 d . . .
H13 H -0.1465 0.0421 -0.1847 0.036 Uiso 1 1 calc R . .
C14 C -0.18131(19) 0.2068(2) -0.25126(19) 0.0289(4) Uani 1 1 d . . .
C15 C -0.1317(2) 0.3294(2) -0.2365(2) 0.0292(4) Uani 1 1 d . . .
H15 H -0.1769 0.3857 -0.2819 0.035 Uiso 1 1 calc R . .
O16 O 0.15809(15) 0.32755(14) -0.00686(15) 0.0340(3) Uani 1 1 d . . .
C17 C -0.2993(2) 0.1547(2) -0.3452(2) 0.0307(4) Uani 1 1 d . . .
C18 C -0.4056(2) 0.0844(2) -0.2833(2) 0.0404(5) Uani 1 1 d . . .
H18A H -0.4326 0.1395 -0.2253 0.061 Uiso 1 1 calc R . .
H18B H -0.3712 0.0166 -0.2415 0.061 Uiso 1 1 calc R . .
H18C H -0.4811 0.0523 -0.3435 0.061 Uiso 1 1 calc R . .
C19 C -0.3573(2) 0.2541(2) -0.4173(2) 0.0386(5) Uani 1 1 d . . .
H19A H -0.4302 0.2165 -0.4776 0.058 Uiso 1 1 calc R . .
H19B H -0.2901 0.2996 -0.4572 0.058 Uiso 1 1 calc R . .
H19C H -0.3889 0.3101 -0.3633 0.058 Uiso 1 1 calc R . .
C20 C -0.2545(2) 0.0674(2) -0.4327(2) 0.0424(6) Uani 1 1 d . . .
H20A H -0.3302 0.0280 -0.4890 0.064 Uiso 1 1 calc R . .
H20B H -0.2127 0.0050 -0.3880 0.064 Uiso 1 1 calc R . .
H20C H -0.1919 0.1134 -0.4772 0.064 Uiso 1 1 calc R . .
N21 N 0.37827(17) 0.63615(17) 0.00084(17) 0.0295(4) Uani 1 1 d . . .
C22 C 0.4876(2) 0.6714(2) 0.0692(2) 0.0298(4) Uani 1 1 d . . .
H22 H 0.5397 0.7430 0.0492 0.036 Uiso 1 1 calc R . .
C23 C 0.5373(2) 0.6104(2) 0.1740(2) 0.0283(4) Uani 1 1 d . . .
C24 C 0.4735(2) 0.4982(2) 0.2087(2) 0.0296(4) Uani 1 1 d . . .
C25 C 0.5263(2) 0.4559(2) 0.3199(2) 0.0319(4) Uani 1 1 d . . .
H25 H 0.4881 0.3799 0.3451 0.038 Uiso 1 1 calc R . .
C26 C 0.6317(2) 0.5221(2) 0.3927(2) 0.0316(4) Uani 1 1 d . . .
H26 H 0.6625 0.4911 0.4676 0.038 Uiso 1 1 calc R . .
C27 C 0.69565(19) 0.63416(19) 0.3599(2) 0.0285(4) Uani 1 1 d . . .
C28 C 0.6480(2) 0.6743(2) 0.2501(2) 0.0290(4) Uani 1 1 d . . .
H28 H 0.6910 0.7478 0.2240 0.035 Uiso 1 1 calc R . .
O29 O 0.37006(15) 0.43189(14) 0.14580(15) 0.0339(3) Uani 1 1 d . . .
C30 C 0.8104(2) 0.7038(2) 0.4471(2) 0.0300(4) Uani 1 1 d . . .
C31 C 0.7652(2) 0.7299(2) 0.5675(2) 0.0357(5) Uani 1 1 d . . .
H31A H 0.8376 0.7769 0.6223 0.054 Uiso 1 1 calc R . .
H31B H 0.7370 0.6525 0.6025 0.054 Uiso 1 1 calc R . .
H31C H 0.6920 0.7770 0.5543 0.054 Uiso 1 1 calc R . .
C32 C 0.9201(2) 0.6251(2) 0.4682(2) 0.0382(5) Uani 1 1 d . . .
H32A H 0.9452 0.6028 0.3912 0.057 Uiso 1 1 calc R . .
H32B H 0.8897 0.5507 0.5071 0.057 Uiso 1 1 calc R . .
H32C H 0.9958 0.6712 0.5198 0.057 Uiso 1 1 calc R . .
C33 C 0.8633(2) 0.8253(2) 0.3986(2) 0.0366(5) Uani 1 1 d . . .
H33A H 0.9306 0.8707 0.4597 0.055 Uiso 1 1 calc R . .
H33B H 0.7919 0.8736 0.3787 0.055 Uiso 1 1 calc R . .
H33C H 0.9013 0.8096 0.3265 0.055 Uiso 1 1 calc R . .
O34 O 0.2814(3) 0.1679(2) 0.1394(3) 0.0638(7) Uani 1 1 d D . .

loop_
_atom_site_aniso_label
_atom_site_aniso_U_11
_atom_site_aniso_U_22
_atom_site_aniso_U_33
_atom_site_aniso_U_23
_atom_site_aniso_U_13
_atom_site_aniso_U_12
Cu1 0.02768(17) 0.02282(17) 0.03180(19) 0.00593(11) -0.00137(11) 0.00245(11)
C2 0.0305(10) 0.0227(10) 0.0345(11) 0.0067(8) 0.0006(8) 0.0039(7)
C3 0.0325(11) 0.0304(11) 0.0462(13) 0.0113(10) -0.0058(9) 0.0025(8)
C4 0.0389(12) 0.0293(12) 0.0574(16) 0.0171(11) -0.0023(11) 0.0031(9)
C5 0.0390(12) 0.0364(13) 0.0507(15) 0.0199(11) 0.0012(10) -0.0018(9)
C6 0.0324(11) 0.0349(12) 0.0419(13) 0.0139(10) 0.0002(9) -0.0016(9)
C7 0.0304(10) 0.0305(11) 0.0314(11) 0.0083(8) 0.0025(8) 0.0050(8)
N8 0.0291(8) 0.0228(9) 0.0325(9) 0.0041(7) 0.0003(7) 0.0028(6)
C9 0.0294(10) 0.0251(10) 0.0314(11) 0.0048(8) 0.0014(8) 0.0062(8)
C10 0.0281(10) 0.0243(10) 0.0319(11) 0.0025(8) 0.0015(8) 0.0028(8)
C11 0.0275(9) 0.0274(10) 0.0318(11) 0.0044(8) 0.0023(8) 0.0038(8)
C12 0.0308(10) 0.0249(10) 0.0356(11) 0.0056(8) 0.0013(8) 0.0065(8)
C13 0.0311(10) 0.0236(10) 0.0350(11) 0.0033(8) 0.0027(8) 0.0020(8)
C14 0.0266(9) 0.0276(10) 0.0313(11) 0.0019(8) 0.0016(8) 0.0025(7)
C15 0.0281(10) 0.0264(10) 0.0326(11) 0.0065(8) 0.0004(8) 0.0054(8)
O16 0.0346(8) 0.0257(8) 0.0374(9) 0.0062(6) -0.0061(6) 0.0018(6)
C17 0.0293(10) 0.0245(10) 0.0357(11) 0.0032(8) -0.0022(8) 0.0020(8)
C18 0.0310(11) 0.0398(13) 0.0467(14) 0.0103(10) -0.0012(10) -0.0020(9)
C19 0.0376(12) 0.0320(12) 0.0423(13) 0.0076(10) -0.0062(10) 0.0042(9)
C20 0.0383(12) 0.0402(13) 0.0451(14) -0.0073(11) -0.0052(10) 0.0077(10)
N21 0.0302(9) 0.0268(9) 0.0304(9) 0.0057(7) 0.0004(7) 0.0041(7)
C22 0.0294(10) 0.0272(10) 0.0325(11) 0.0058(8) 0.0037(8) 0.0032(8)
C23 0.0266(9) 0.0273(10) 0.0309(10) 0.0061(8) 0.0010(8) 0.0061(8)
C24 0.0274(9) 0.0266(10) 0.0340(11) 0.0038(8) 0.0013(8) 0.0047(8)
C25 0.0325(10) 0.0250(10) 0.0371(11) 0.0079(9) 0.0013(9) 0.0036(8)
C26 0.0316(10) 0.0304(11) 0.0321(11) 0.0067(9) -0.0009(8) 0.0077(8)
C27 0.0244(9) 0.0275(10) 0.0336(11) 0.0027(8) 0.0010(8) 0.0069(7)
C28 0.0258(9) 0.0267(10) 0.0338(11) 0.0050(8) 0.0033(8) 0.0024(8)
O29 0.0328(8) 0.0248(7) 0.0397(9) 0.0089(6) -0.0065(6) 0.0004(6)
C30 0.0265(9) 0.0299(11) 0.0321(11) 0.0045(8) -0.0002(8) 0.0033(8)
C31 0.0352(11) 0.0370(12) 0.0342(12) 0.0016(9) 0.0030(9) 0.0052(9)
C32 0.0309(10) 0.0451(13) 0.0378(12) 0.0046(10) -0.0018(9) 0.0102(9)
C33 0.0333(11) 0.0356(12) 0.0378(12) 0.0039(10) 0.0003(9) -0.0010(9)
O34 0.0697(15) 0.0348(11) 0.0767(17) 0.0179(10) -0.0210(12) 0.0033(9)

loop_
_atom_type_symbol
_atom_type_description
_atom_type_scat_dispersion_real
_atom_type_scat_dispersion_imag
_atom_type_scat_source
C C 0.0033 0.0016 'International Tables Vol C Tables 4.2.6.8 and 6.1.1.4'
H H 0.0000 0.0000 'International Tables Vol C Tables 4.2.6.8 and 6.1.1.4'
N N 0.0061 0.0033 'International Tables Vol C Tables 4.2.6.8 and 6.1.1.4'
O O 0.0106 0.0060 'International Tables Vol C Tables 4.2.6.8 and 6.1.1.4'
Cu Cu 0.3201 1.2651 'International Tables Vol C Tables 4.2.6.8 and 6.1.1.4'

loop_
_geom_angle_atom_site_label_1
_geom_angle_atom_site_label_2
_geom_angle_atom_site_label_3
_geom_angle
_geom_angle_site_symmetry_1
_geom_angle_site_symmetry_3
_geom_angle_publ_flag
O29 Cu1 O16 90.01(7) . . ?
O29 Cu1 N8 166.55(8) . . ?
O16 Cu1 N8 93.57(7) . . ?
O29 Cu1 N21 94.48(7) . . ?
O16 Cu1 N21 168.88(7) . . ?
N8 Cu1 N21 84.40(7) . . ?
N8 C2 C3 116.68(18) . . ?
N8 C2 C7 105.96(17) . . ?
C3 C2 C7 111.89(18) . . ?
C2 C3 C4 110.13(19) . . ?
C5 C4 C3 111.2(2) . . ?
C4 C5 C6 111.55(19) . . ?
C7 C6 C5 109.86(19) . . ?
N21 C7 C6 115.76(18) . . ?
N21 C7 C2 104.73(16) . . ?
C6 C7 C2 110.43(18) . . ?
C9 N8 C2 122.41(18) . . ?
C9 N8 Cu1 126.50(15) . . ?
C2 N8 Cu1 111.04(13) . . ?
N8 C9 C10 124.7(2) . . ?
C15 C10 C11 119.82(19) . . ?
C15 C10 C9 116.8(2) . . ?
C11 C10 C9 123.4(2) . . ?
O16 C11 C12 118.81(19) . . ?
O16 C11 C10 124.15(19) . . ?
C12 C11 C10 117.03(19) . . ?
C13 C12 C11 121.8(2) . . ?
C12 C13 C14 121.8(2) . . ?
C15 C14 C13 116.66(19) . . ?
C15 C14 C17 123.5(2) . . ?
C13 C14 C17 119.78(19) . . ?
C14 C15 C10 122.8(2) . . ?
C11 O16 Cu1 126.86(14) . . ?
C19 C17 C20 107.9(2) . . ?
C19 C17 C18 108.82(19) . . ?
C20 C17 C18 109.31(19) . . ?
C19 C17 C14 112.39(18) . . ?
C20 C17 C14 108.51(17) . . ?
C18 C17 C14 109.84(19) . . ?
C22 N21 C7 122.48(18) . . ?
C22 N21 Cu1 125.69(16) . . ?
C7 N21 Cu1 111.82(13) . . ?
N21 C22 C23 125.0(2) . . ?
C24 C23 C28 120.0(2) . . ?
C24 C23 C22 123.0(2) . . ?
C28 C23 C22 116.69(19) . . ?
O29 C24 C25 118.29(19) . . ?
O29 C24 C23 125.1(2) . . ?
C25 C24 C23 116.58(19) . . ?
C26 C25 C24 121.7(2) . . ?
C25 C26 C27 122.4(2) . . ?
C28 C27 C26 116.46(19) . . ?
C28 C27 C30 124.29(19) . . ?
C26 C27 C30 119.24(19) . . ?
C27 C28 C23 122.8(2) . . ?
C24 O29 Cu1 125.51(14) . . ?
C33 C30 C32 108.97(18) . . ?
C33 C30 C27 111.76(19) . . ?
C32 C30 C27 109.20(18) . . ?
C33 C30 C31 108.56(19) . . ?
C32 C30 C31 108.86(19) . . ?
C27 C30 C31 109.44(16) . . ?
H34A O34 H34B 109(3) . . ?

loop_
_geom_bond_atom_site_label_1
_geom_bond_atom_site_label_2
_geom_bond_distance
_geom_bond_site_symmetry_2
_geom_bond_publ_flag
Cu1 O29 1.9028(16) . ?
Cu1 O16 1.9070(15) . ?
Cu1 N8 1.9398(18) . ?
Cu1 N21 1.9475(18) . ?
C2 N8 1.474(3) . ?
C2 C3 1.525(3) . ?
C2 C7 1.539(3) . ?
C3 C4 1.528(3) . ?
C4 C5 1.524(3) . ?
C5 C6 1.535(3) . ?
C6 C7 1.534(3) . ?
C7 N21 1.480(3) . ?
N8 C9 1.290(3) . ?
C9 C10 1.446(3) . ?
C10 C15 1.416(3) . ?
C10 C11 1.417(3) . ?
C11 O16 1.321(3) . ?
C11 C12 1.408(3) . ?
C12 C13 1.385(3) . ?
C13 C14 1.411(3) . ?
C14 C15 1.380(3) . ?
C14 C17 1.535(3) . ?
C17 C19 1.526(3) . ?
C17 C20 1.530(3) . ?
C17 C18 1.535(3) . ?
N21 C22 1.285(3) . ?
C22 C23 1.444(3) . ?
C23 C24 1.420(3) . ?
C23 C28 1.422(3) . ?
C24 O29 1.317(3) . ?
C24 C25 1.413(3) . ?
C25 C26 1.378(3) . ?
C26 C27 1.412(3) . ?
C27 C28 1.375(3) . ?
C27 C30 1.533(3) . ?
C30 C33 1.530(3) . ?
C30 C32 1.530(3) . ?
C30 C31 1.538(3) . ?
O34 H34A 0.72(3) . ?
O34 H34B 0.72(3) . ?

loop_
_geom_hbond_atom_site_label_D
_geom_hbond_atom_site_label_H
_geom_hbond_atom_site_label_A
_geom_hbond_distance_DH
_geom_hbond_distance_HA
_geom_hbond_distance_DA
_geom_hbond_angle_DHA
_geom_hbond_site_symmetry_A
O34 H34A O16 0.72(3) 2.10(3) 2.770(3) 154(4) .
O34 H34B O29 0.72(3) 2.37(4) 2.936(3) 136(4) .
